data_7005036
loop_
_publ_author_name
'Doyle, David J.'
'Gibson, Vernon C.'
'White, Andrew J. P.'

_publ_section_title
;
 Synthesis and structures of bimetallic and polymeric zinc coordination
 compounds supported by salicylaldiminato and anilido-aldimine ligands.
;
_journal_issue 3
_journal_name_full 'Dalton transactions (Cambridge, England : 2003)'
_journal_page_first 358
_journal_page_last 363
_journal_paper_doi 10.1039/b615080b
_journal_year 2007
_chemical_formula_sum 'C48 H66 N4 Zn2'
_chemical_formula_weight 829.79
_chemical_name_systematic
;
?
;
_space_group_IT_number 14
_symmetry_cell_setting monoclinic
_symmetry_space_group_name_Hall '-P 2yn'
_symmetry_space_group_name_H-M 'P 1 21/n 1'
_atom_sites_solution_hydrogens geom
_atom_sites_solution_primary direct
_atom_sites_solution_secondary difmap
_audit_creation_method SHELXL-97
_cell_angle_alpha 90.00
_cell_angle_beta 98.626(4)
_cell_angle_gamma 90.00
_cell_formula_units_Z 2
_cell_length_a 11.5694(6)
_cell_length_b 13.4841(8)
_cell_length_c 14.3159(7)
_cell_measurement_temperature 173(2)
_cell_measurement_theta_max 32.6299
_cell_measurement_theta_min 3.8836
_cell_volume 2208.1(2)
_computing_cell_refinement 'CrysAlis RED, Oxford Diffraction Ltd'
_computing_data_collection 'CrysAlis CCD, Oxford Diffraction Ltd'
_computing_data_reduction 'CrysAlis RED, Oxford Diffraction Ltd'
_computing_molecular_graphics 'Bruker SHELXTL'
_computing_publication_material 'Bruker SHELXTL'
_computing_structure_refinement 'SHELXL-97 (Sheldrick, 1997)'
_computing_structure_solution 'SHELXS-97 (Sheldrick, 1990)'
_diffrn_ambient_temperature 173(2)
_diffrn_detector_area_resol_mean 15.9863
_diffrn_measured_fraction_theta_full 0.943
_diffrn_measured_fraction_theta_max 0.943
_diffrn_measurement_device_type 'OD Xcalibur 3'
_diffrn_measurement_method \w
_diffrn_radiation_monochromator graphite
_diffrn_radiation_source 'Enhance (Mo) X-ray Source'
_diffrn_radiation_type MoK\a
_diffrn_radiation_wavelength 0.71073
_diffrn_reflns_av_R_equivalents 0.0430
_diffrn_reflns_av_sigmaI/netI 0.0806
_diffrn_reflns_limit_h_max 17
_diffrn_reflns_limit_h_min -17
_diffrn_reflns_limit_k_max 14
_diffrn_reflns_limit_k_min -20
_diffrn_reflns_limit_l_max 21
_diffrn_reflns_limit_l_min -21
_diffrn_reflns_number 24370
_diffrn_reflns_theta_full 32.70
_diffrn_reflns_theta_max 32.70
_diffrn_reflns_theta_min 3.89
_exptl_absorpt_coefficient_mu 1.122
_exptl_absorpt_correction_T_max 0.96455
_exptl_absorpt_correction_T_min 0.79982
_exptl_absorpt_correction_type 'numeric analytical'
_exptl_crystal_colour Yellow
_exptl_crystal_density_diffrn 1.248
_exptl_crystal_density_method 'not measured'
_exptl_crystal_description blocks
_exptl_crystal_F_000 884
_exptl_crystal_size_max 0.39
_exptl_crystal_size_mid 0.07
_exptl_crystal_size_min 0.03
_refine_diff_density_max 0.624
_refine_diff_density_min -0.468
_refine_diff_density_rms 0.060
_refine_ls_extinction_method none
_refine_ls_goodness_of_fit_ref 0.910
_refine_ls_hydrogen_treatment mixed
_refine_ls_matrix_type full
_refine_ls_number_parameters 244
_refine_ls_number_reflns 7658
_refine_ls_number_restraints 0
_refine_ls_restrained_S_all 0.910
_refine_ls_R_factor_all 0.1080
_refine_ls_R_factor_gt 0.0447
_refine_ls_shift/su_max 0.001
_refine_ls_shift/su_mean 0.000
_refine_ls_structure_factor_coef Fsqd
_refine_ls_weighting_details 'calc w=1/[\s^2^(Fo^2^)+(0.0495P)^2^+0.0000P] where P=(Fo^2^+2Fc^2^)/3'
_refine_ls_weighting_scheme calc
_refine_ls_wR_factor_gt 0.0948
_refine_ls_wR_factor_ref 0.1106
_reflns_number_gt 3959
_reflns_number_total 7658
_reflns_threshold_expression >2sigma(I)
_cod_data_source_file b615080b.txt
_cod_data_source_block Compound_5c
_cod_depositor_comments
;
The following automatic conversions were performed:
'_symmetry_cell_setting' value 'Monoclinic' changed to 'monoclinic'
according to '/home/saulius/struct/CIF-dictionaries/cif_core.dic'
dictionary named 'cif_core.dic' version 2.4.1 from 2010-06-29.

Automatic conversion script
Id: cif_fix_enum 1527 2010-12-29 10:47:43Z saulius 
;
_cod_original_sg_symbol_H-M P2(1)/n
_cod_database_code 7005036

loop_
_symmetry_equiv_pos_as_xyz
'x, y, z'
'-x+1/2, y+1/2, -z+1/2'
'-x, -y, -z'
'x-1/2, -y-1/2, z-1/2'

loop_
_atom_site_label
_atom_site_type_symbol
_atom_site_fract_x
_atom_site_fract_y
_atom_site_fract_z
_atom_site_U_iso_or_equiv
_atom_site_adp_type
_atom_site_occupancy
_atom_site_symmetry_multiplicity
_atom_site_calc_flag
_atom_site_refinement_flags
_atom_site_disorder_assembly
_atom_site_disorder_group
Zn Zn 0.62694(2) 0.378067(17) 0.341198(17) 0.03623(9) Uani 1 1 d . . .
N1 N 0.57257(14) 0.29523(11) 0.43539(12) 0.0305(4) Uani 1 1 d . . .
C1 C 0.55919(16) 0.32451(14) 0.52371(14) 0.0297(4) Uani 1 1 d . . .
C2 C 0.49750(18) 0.26587(15) 0.58224(15) 0.0352(5) Uani 1 1 d . . .
H2A H 0.4677 0.2033 0.5597 0.042 Uiso 1 1 calc R . .
C3 C 0.47954(18) 0.29645(17) 0.67009(15) 0.0388(5) Uani 1 1 d . . .
H3A H 0.4375 0.2548 0.7067 0.047 Uiso 1 1 calc R . .
C4 C 0.52132(18) 0.38685(16) 0.70674(15) 0.0383(5) Uani 1 1 d . . .
H4A H 0.5066 0.4084 0.7670 0.046 Uiso 1 1 calc R . .
C5 C 0.58429(17) 0.44410(16) 0.65376(15) 0.0349(5) Uani 1 1 d . . .
H5A H 0.6149 0.5054 0.6792 0.042 Uiso 1 1 calc R . .
C6 C 0.60583(16) 0.41630(14) 0.56303(14) 0.0296(4) Uani 1 1 d . . .
C7 C 0.67711(16) 0.48293(14) 0.51821(15) 0.0316(4) Uani 1 1 d . . .
H7A H 0.7102 0.5371 0.5554 0.038 Uiso 1 1 calc R . .
N7 N 0.70141(14) 0.47791(11) 0.43359(12) 0.0325(4) Uani 1 1 d . . .
C8 C 0.53753(17) 0.19688(14) 0.40504(14) 0.0302(4) Uani 1 1 d . . .
C9 C 0.42417(18) 0.17927(15) 0.35788(15) 0.0355(5) Uani 1 1 d . . .
C10 C 0.3964(2) 0.08469(16) 0.32333(16) 0.0407(5) Uani 1 1 d . . .
H10A H 0.3205 0.0722 0.2899 0.049 Uiso 1 1 calc R . .
C11 C 0.4767(2) 0.00864(17) 0.33651(18) 0.0453(6) Uani 1 1 d . . .
H11A H 0.4561 -0.0557 0.3127 0.054 Uiso 1 1 calc R . .
C12 C 0.5868(2) 0.02648(15) 0.38436(16) 0.0418(5) Uani 1 1 d . . .
H12A H 0.6413 -0.0266 0.3937 0.050 Uiso 1 1 calc R . .
C13 C 0.62095(18) 0.11997(14) 0.41956(15) 0.0344(5) Uani 1 1 d . . .
C14 C 0.33275(19) 0.26032(16) 0.34492(18) 0.0441(6) Uani 1 1 d . . .
H14A H 0.3691 0.3214 0.3763 0.053 Uiso 1 1 calc R . .
C15 C 0.2950(2) 0.2849(2) 0.2407(2) 0.0580(7) Uani 1 1 d . . .
H15A H 0.3638 0.3023 0.2117 0.087 Uiso 1 1 calc R . .
H15B H 0.2406 0.3411 0.2351 0.087 Uiso 1 1 calc R . .
H15C H 0.2562 0.2272 0.2083 0.087 Uiso 1 1 calc R . .
C16 C 0.2276(2) 0.23380(19) 0.39298(19) 0.0539(7) Uani 1 1 d . . .
H16A H 0.2541 0.2186 0.4597 0.081 Uiso 1 1 calc R . .
H16B H 0.1878 0.1758 0.3619 0.081 Uiso 1 1 calc R . .
H16C H 0.1732 0.2900 0.3882 0.081 Uiso 1 1 calc R . .
C17 C 0.74437(19) 0.13984(16) 0.46744(16) 0.0402(5) Uani 1 1 d . . .
H17A H 0.7406 0.1955 0.5131 0.048 Uiso 1 1 calc R . .
C18 C 0.8013(2) 0.05183(18) 0.52333(18) 0.0545(6) Uani 1 1 d . . .
H18A H 0.7522 0.0307 0.5698 0.082 Uiso 1 1 calc R . .
H18B H 0.8785 0.0713 0.5560 0.082 Uiso 1 1 calc R . .
H18C H 0.8098 -0.0031 0.4801 0.082 Uiso 1 1 calc R . .
C19 C 0.8212(2) 0.1743(2) 0.39542(19) 0.0551(7) Uani 1 1 d . . .
H19A H 0.7844 0.2312 0.3601 0.083 Uiso 1 1 calc R . .
H19B H 0.8302 0.1201 0.3515 0.083 Uiso 1 1 calc R . .
H19C H 0.8982 0.1938 0.4285 0.083 Uiso 1 1 calc R . .
C20 C 0.78067(18) 0.55126(15) 0.40208(16) 0.0387(5) Uani 1 1 d . . .
H20A H 0.8003 0.6021 0.4518 0.046 Uiso 1 1 calc R . .
H20B H 0.7411 0.5849 0.3445 0.046 Uiso 1 1 calc R . .
C21 C 0.89234(19) 0.50254(17) 0.38090(17) 0.0439(5) Uani 1 1 d . . .
H21A H 0.8709 0.4480 0.3353 0.053 Uiso 1 1 calc R . .
H21B H 0.9372 0.5520 0.3499 0.053 Uiso 1 1 calc R . .
C22 C 0.97124(19) 0.46102(16) 0.46612(17) 0.0448(6) Uani 1 1 d . . .
H22A H 0.9246 0.4164 0.5008 0.054 Uiso 1 1 calc R . .
H22B H 1.0330 0.4206 0.4438 0.054 Uiso 1 1 calc R . .
C23 C 0.6227(2) 0.38175(18) 0.20477(17) 0.0521(6) Uani 1 1 d . . .
H23A H 0.5561 0.4242 0.1780 0.063 Uiso 1 1 calc R . .
H23B H 0.6948 0.4151 0.1918 0.063 Uiso 1 1 calc R . .
C24 C 0.6123(3) 0.2858(2) 0.1516(2) 0.0804(9) Uani 1 1 d . . .
H24A H 0.6108 0.2989 0.0841 0.121 Uiso 1 1 calc R . .
H24B H 0.5398 0.2522 0.1612 0.121 Uiso 1 1 calc R . .
H24C H 0.6793 0.2434 0.1746 0.121 Uiso 1 1 calc R . .

loop_
_atom_site_aniso_label
_atom_site_aniso_U_11
_atom_site_aniso_U_22
_atom_site_aniso_U_33
_atom_site_aniso_U_23
_atom_site_aniso_U_13
_atom_site_aniso_U_12
Zn 0.04150(16) 0.03579(15) 0.03154(14) 0.00028(11) 0.00587(10) -0.00763(11)
N1 0.0354(9) 0.0254(8) 0.0311(9) -0.0007(7) 0.0057(7) -0.0025(7)
C1 0.0279(10) 0.0292(10) 0.0316(11) 0.0013(8) 0.0025(8) 0.0042(8)
C2 0.0364(11) 0.0339(11) 0.0347(12) 0.0020(9) 0.0033(9) -0.0026(9)
C3 0.0356(11) 0.0468(13) 0.0348(12) 0.0066(10) 0.0074(9) 0.0007(10)
C4 0.0376(12) 0.0473(13) 0.0300(11) -0.0007(10) 0.0056(9) 0.0105(10)
C5 0.0332(11) 0.0347(11) 0.0349(12) -0.0026(9) -0.0004(9) 0.0073(9)
C6 0.0256(10) 0.0292(10) 0.0329(11) 0.0002(8) 0.0004(8) 0.0035(8)
C7 0.0291(10) 0.0259(10) 0.0377(12) -0.0026(9) -0.0020(8) 0.0020(8)
N7 0.0318(9) 0.0269(8) 0.0380(10) 0.0023(7) 0.0028(7) -0.0009(7)
C8 0.0350(11) 0.0291(10) 0.0274(10) -0.0018(8) 0.0081(8) -0.0027(8)
C9 0.0396(12) 0.0329(11) 0.0341(12) -0.0014(9) 0.0057(9) -0.0041(9)
C10 0.0419(13) 0.0375(11) 0.0421(13) -0.0048(10) 0.0039(10) -0.0098(10)
C11 0.0539(15) 0.0333(12) 0.0516(15) -0.0108(10) 0.0174(12) -0.0087(11)
C12 0.0507(14) 0.0318(11) 0.0454(14) -0.0015(10) 0.0151(11) 0.0041(10)
C13 0.0368(11) 0.0326(11) 0.0355(11) 0.0007(9) 0.0106(9) -0.0007(9)
C14 0.0374(12) 0.0341(12) 0.0572(16) -0.0051(11) -0.0043(11) -0.0019(10)
C15 0.0446(14) 0.0598(16) 0.0665(18) 0.0186(14) -0.0013(13) -0.0020(12)
C16 0.0448(14) 0.0579(15) 0.0585(17) -0.0144(13) 0.0057(12) 0.0056(12)
C17 0.0404(12) 0.0389(12) 0.0413(13) -0.0054(10) 0.0064(10) 0.0065(10)
C18 0.0559(15) 0.0571(16) 0.0488(16) 0.0019(13) 0.0028(12) 0.0131(13)
C19 0.0441(14) 0.0581(16) 0.0636(18) 0.0063(14) 0.0097(12) -0.0036(12)
C20 0.0372(12) 0.0355(11) 0.0425(13) 0.0022(10) 0.0028(9) -0.0050(9)
C21 0.0373(12) 0.0498(13) 0.0453(14) -0.0041(11) 0.0083(10) -0.0088(10)
C22 0.0328(11) 0.0460(13) 0.0560(16) -0.0110(11) 0.0075(10) 0.0012(10)
C23 0.0656(16) 0.0543(15) 0.0375(13) 0.0014(12) 0.0111(11) -0.0151(12)
C24 0.100(2) 0.087(2) 0.0538(19) -0.0245(17) 0.0117(17) 0.0249(19)

loop_
_atom_type_symbol
_atom_type_description
_atom_type_scat_dispersion_real
_atom_type_scat_dispersion_imag
_atom_type_scat_source
C C 0.0033 0.0016 'International Tables Vol C Tables 4.2.6.8 and 6.1.1.4'
H H 0.0000 0.0000 'International Tables Vol C Tables 4.2.6.8 and 6.1.1.4'
N N 0.0061 0.0033 'International Tables Vol C Tables 4.2.6.8 and 6.1.1.4'
Zn Zn 0.2839 1.4301 'International Tables Vol C Tables 4.2.6.8 and 6.1.1.4'

loop_
_geom_angle_atom_site_label_1
_geom_angle_atom_site_label_2
_geom_angle_atom_site_label_3
_geom_angle
_geom_angle_site_symmetry_1
_geom_angle_site_symmetry_3
_geom_angle_publ_flag
N1 Zn C23 139.00(9) . . ?
N1 Zn N7 94.65(7) . . ?
C23 Zn N7 126.34(9) . . ?
C1 N1 C8 119.02(16) . . ?
C1 N1 Zn 125.36(13) . . ?
C8 N1 Zn 115.51(12) . . ?
N1 C1 C2 121.74(18) . . ?
N1 C1 C6 121.98(17) . . ?
C2 C1 C6 116.28(18) . . ?
C3 C2 C1 122.24(19) . . ?
C2 C3 C4 121.4(2) . . ?
C5 C4 C3 118.1(2) . . ?
C4 C5 C6 122.9(2) . . ?
C5 C6 C1 118.94(18) . . ?
C5 C6 C7 116.02(18) . . ?
C1 C6 C7 125.02(18) . . ?
N7 C7 C6 127.59(19) . . ?
C7 N7 C20 119.34(17) . . ?
C7 N7 Zn 121.84(13) . . ?
C20 N7 Zn 118.71(14) . . ?
C9 C8 C13 121.07(18) . . ?
C9 C8 N1 120.24(18) . . ?
C13 C8 N1 118.61(18) . . ?
C10 C9 C8 118.47(19) . . ?
C10 C9 C14 120.00(19) . . ?
C8 C9 C14 121.52(18) . . ?
C11 C10 C9 121.3(2) . . ?
C12 C11 C10 119.6(2) . . ?
C11 C12 C13 122.0(2) . . ?
C12 C13 C8 117.5(2) . . ?
C12 C13 C17 121.46(19) . . ?
C8 C13 C17 121.00(18) . . ?
C9 C14 C15 111.7(2) . . ?
C9 C14 C16 111.42(19) . . ?
C15 C14 C16 111.12(19) . . ?
C13 C17 C18 113.84(19) . . ?
C13 C17 C19 110.65(19) . . ?
C18 C17 C19 109.94(19) . . ?
N7 C20 C21 111.07(17) . . ?
C22 C21 C20 115.2(2) . . ?
C22 C22 C21 114.4(2) 3_766 . ?
C24 C23 Zn 118.43(19) . . ?

loop_
_geom_bond_atom_site_label_1
_geom_bond_atom_site_label_2
_geom_bond_distance
_geom_bond_site_symmetry_2
_geom_bond_publ_flag
Zn N1 1.9277(16) . ?
Zn C23 1.947(2) . ?
Zn N7 1.9906(17) . ?
N1 C1 1.355(2) . ?
N1 C8 1.435(2) . ?
C1 C2 1.420(3) . ?
C1 C6 1.431(3) . ?
C2 C3 1.369(3) . ?
C3 C4 1.385(3) . ?
C4 C5 1.367(3) . ?
C5 C6 1.410(3) . ?
C6 C7 1.434(3) . ?
C7 N7 1.286(3) . ?
N7 C20 1.465(2) . ?
C8 C9 1.402(3) . ?
C8 C13 1.411(3) . ?
C9 C10 1.388(3) . ?
C9 C14 1.513(3) . ?
C10 C11 1.377(3) . ?
C11 C12 1.374(3) . ?
C12 C13 1.393(3) . ?
C13 C17 1.512(3) . ?
C14 C15 1.527(4) . ?
C14 C16 1.528(3) . ?
C17 C18 1.525(3) . ?
C17 C19 1.531(3) . ?
C20 C21 1.520(3) . ?
C21 C22 1.517(3) . ?
C22 C22 1.515(4) 3_766 ?
C23 C24 1.497(4) . ?
